data_4024627
loop_
_publ_author_name
'Richard J. Duffy'
'Kay A. Morris'
'Ravikrishna Vallakati'
'Wei Zhang'
'Daniel Romo'

_publ_section_title
;
Asymmetric Synthesis, Structure, and Reactivity of Unexpectedly Stable
Spiroepoxy-\b-Lactones Including Facile Conversion to Tetronic Acids:
Application to (+)-Maculalactone A
;
_journal_name_full 'Journal of Organic Chemistry'
_journal_page_first 4772
_journal_page_last 4781
_journal_paper_doi 10.1021/jo900499e
_journal_volume 74
_journal_year 2009
_chemical_absolute_configuration ab
_chemical_formula_sum 'C19 H15 F3 O5 S'
_chemical_formula_weight 412.37
_chemical_name_systematic
; 
 ? 
;
_space_group_IT_number 19
_symmetry_cell_setting orthorhombic
_symmetry_space_group_name_Hall 'P 2ac 2ab'
_symmetry_space_group_name_H-M 'P 21 21 21'
_atom_sites_solution_hydrogens geom
_atom_sites_solution_primary direct
_atom_sites_solution_secondary difmap
_audit_creation_method SHELXL-97
_cell_angle_alpha 90.00
_cell_angle_beta 90.00
_cell_angle_gamma 90.00
_cell_formula_units_Z 4
_cell_length_a 7.0114(8)
_cell_length_b 7.4934(7)
_cell_length_c 34.767(3)
_cell_measurement_reflns_used 1008
_cell_measurement_temperature 100(2)
_cell_measurement_theta_max 58.43
_cell_measurement_theta_min 2.54
_cell_volume 1826.6(3)
_computing_cell_refinement 'Bruker FRAMBO'
_computing_data_collection 'Bruker FRAMBO'
_computing_data_reduction 'Bruker SAINT'
_computing_molecular_graphics 'Bruker SHELXTL'
_computing_publication_material 'Bruker SHELXTL'
_computing_structure_refinement 'SHELXL-97 (Sheldrick, 1997)'
_computing_structure_solution 'SHELXS-97 (Sheldrick, 1990)'
_diffrn_ambient_temperature 100(2)
_diffrn_measured_fraction_theta_full 0.999
_diffrn_measured_fraction_theta_max 0.999
_diffrn_measurement_device_type 'MWPC area detector'
_diffrn_measurement_method 'phi and omega scans'
_diffrn_radiation_monochromator graphite
_diffrn_radiation_source 'fine-focus sealed tube'
_diffrn_radiation_type CuK\a
_diffrn_radiation_wavelength 1.54178
_diffrn_reflns_av_R_equivalents 0.0000
_diffrn_reflns_av_sigmaI/netI 0.0601
_diffrn_reflns_limit_h_max 7
_diffrn_reflns_limit_h_min -7
_diffrn_reflns_limit_k_max 8
_diffrn_reflns_limit_k_min -8
_diffrn_reflns_limit_l_max 38
_diffrn_reflns_limit_l_min -38
_diffrn_reflns_number 20057
_diffrn_reflns_theta_full 58.93
_diffrn_reflns_theta_max 58.93
_diffrn_reflns_theta_min 2.54
_exptl_absorpt_coefficient_mu 2.125
_exptl_absorpt_correction_T_max 0.9791
_exptl_absorpt_correction_T_min 0.6760
_exptl_absorpt_correction_type multi-scan
_exptl_absorpt_process_details sadabs
_exptl_crystal_colour colorless
_exptl_crystal_density_diffrn 1.500
_exptl_crystal_density_meas 0
_exptl_crystal_density_method 'not measured'
_exptl_crystal_description plate
_exptl_crystal_F_000 848
_exptl_crystal_size_max 0.20
_exptl_crystal_size_mid 0.04
_exptl_crystal_size_min 0.01
_refine_diff_density_max 0.176
_refine_diff_density_min -0.271
_refine_diff_density_rms 0.042
_refine_ls_abs_structure_details 'Flack H D (1983), Acta Cryst. A39, 876-881'
_refine_ls_abs_structure_Flack -0.003(9)
_refine_ls_extinction_method none
_refine_ls_goodness_of_fit_ref 1.068
_refine_ls_hydrogen_treatment refall
_refine_ls_matrix_type full
_refine_ls_number_parameters 313
_refine_ls_number_reflns 20057
_refine_ls_number_restraints 0
_refine_ls_restrained_S_all 1.068
_refine_ls_R_factor_all 0.0356
_refine_ls_R_factor_gt 0.0313
_refine_ls_shift/su_max 0.003
_refine_ls_shift/su_mean 0.000
_refine_ls_structure_factor_coef Fsqd
_refine_ls_weighting_details 'calc w=1/[\s^2^(Fo^2^)+(0.0256P)^2^+0.2150P] where P=(Fo^2^+2Fc^2^)/3'
_refine_ls_weighting_scheme calc
_refine_ls_wR_factor_gt 0.0802
_refine_ls_wR_factor_ref 0.0847
_reflns_Friedel_coverage 12%
_reflns_number_gt 18178
_reflns_number_total 20057
_reflns_threshold_expression >2sigma(I)
_cod_data_source_file jo900499e_si_003.cif
_cod_data_source_block dr37
_cod_depositor_comments
;
The following automatic conversions were performed:
'_symmetry_cell_setting' value 'Orthorhombic' changed to 'orthorhombic'
according to '/home/saulius/struct/CIF-dictionaries/cif_core.dic'
dictionary named 'cif_core.dic' version 2.4.1 from 2010-06-29.

Automatic conversion script
Id: cif_fix_enum 1527 2010-12-29 10:47:43Z saulius 
;
_cod_original_sg_symbol_H-M P2(1)2(1)2(1)
_cod_database_code 4024627

loop_
_symmetry_equiv_pos_as_xyz
'x, y, z'
'-x+1/2, -y, z+1/2'
'-x, y+1/2, -z+1/2'
'x+1/2, -y+1/2, -z'

loop_
_atom_site_label
_atom_site_type_symbol
_atom_site_fract_x
_atom_site_fract_y
_atom_site_fract_z
_atom_site_U_iso_or_equiv
_atom_site_adp_type
_atom_site_occupancy
_atom_site_symmetry_multiplicity
_atom_site_calc_flag
_atom_site_refinement_flags
_atom_site_disorder_assembly
_atom_site_disorder_group
S1 S 0.35860(5) 0.54808(4) 0.966416(8) 0.02071(8) Uani 1 1 d . . .
F1 F 0.27757(11) 0.36019(8) 1.025955(17) 0.0274(2) Uani 1 1 d . . .
F2 F 0.20058(11) 0.23584(8) 0.972295(18) 0.02572(19) Uani 1 1 d . . .
F3 F 0.03026(11) 0.45068(9) 0.994650(19) 0.03118(19) Uani 1 1 d . . .
O1 O -0.14557(12) 0.86565(10) 0.91027(2) 0.0176(2) Uani 1 1 d . . .
O2 O -0.01133(14) 1.13060(11) 0.89661(2) 0.0238(2) Uani 1 1 d . . .
O3 O 0.24862(12) 0.56280(10) 0.92680(2) 0.0185(2) Uani 1 1 d . . .
O4 O 0.34912(15) 0.71086(10) 0.98679(2) 0.0297(2) Uani 1 1 d . . .
O5 O 0.53104(13) 0.45719(12) 0.95864(2) 0.0343(2) Uani 1 1 d . . .
C1 C 0.00801(19) 0.97540(15) 0.90383(3) 0.0158(3) Uani 1 1 d . . .
C2 C 0.18650(19) 0.87214(16) 0.90874(3) 0.0159(3) Uani 1 1 d . . .
C3 C 0.13099(19) 0.71184(15) 0.91934(3) 0.0157(3) Uani 1 1 d . . .
C4 C -0.08120(19) 0.68771(15) 0.92024(3) 0.0161(3) Uani 1 1 d . . .
C5 C 0.3791(2) 0.95008(18) 0.90217(3) 0.0208(3) Uani 1 1 d . . .
C6 C 0.41466(18) 1.01157(15) 0.86104(3) 0.0174(3) Uani 1 1 d . . .
C7 C 0.32027(19) 0.93441(16) 0.83011(3) 0.0189(3) Uani 1 1 d . . .
C8 C 0.3616(2) 0.98619(16) 0.79272(3) 0.0222(3) Uani 1 1 d . . .
C9 C 0.4986(2) 1.11421(17) 0.78583(4) 0.0256(3) Uani 1 1 d . . .
C10 C 0.5940(2) 1.19239(18) 0.81644(4) 0.0281(4) Uani 1 1 d . . .
C11 C 0.5508(2) 1.14126(17) 0.85382(4) 0.0237(3) Uani 1 1 d . . .
C13 C 0.2061(2) 0.38711(15) 0.99123(3) 0.0199(3) Uani 1 1 d . . .
C14 C -0.1592(2) 0.54982(17) 0.89212(3) 0.0181(3) Uani 1 1 d . . .
C15 C -0.09184(18) 0.57260(15) 0.85157(3) 0.0156(3) Uani 1 1 d . . .
C16 C -0.1835(2) 0.69091(16) 0.82696(4) 0.0199(3) Uani 1 1 d . . .
C17 C -0.1232(2) 0.71194(17) 0.78931(3) 0.0247(3) Uani 1 1 d . . .
C18 C 0.0292(2) 0.61340(17) 0.77563(3) 0.0240(3) Uani 1 1 d . . .
C19 C 0.1227(2) 0.49682(17) 0.79984(3) 0.0239(3) Uani 1 1 d . . .
C20 C 0.06225(19) 0.47563(16) 0.83745(3) 0.0193(3) Uani 1 1 d . . .
H4 H -0.1306(17) 0.6650(12) 0.9455(3) 0.010(3) Uiso 1 1 d . . .
H5A H 0.3917(18) 1.0476(16) 0.9204(3) 0.034(4) Uiso 1 1 d . . .
H5B H 0.479(2) 0.8661(17) 0.9100(3) 0.033(4) Uiso 1 1 d . . .
H7 H 0.2261(18) 0.8488(15) 0.8339(3) 0.022(4) Uiso 1 1 d . . .
H8 H 0.2946(16) 0.9333(13) 0.7724(3) 0.013(3) Uiso 1 1 d . . .
H9 H 0.521(2) 1.1484(17) 0.7603(3) 0.039(4) Uiso 1 1 d . . .
H10 H 0.682(2) 1.2801(18) 0.8131(4) 0.042(4) Uiso 1 1 d . . .
H11 H 0.6105(19) 1.1943(15) 0.8745(3) 0.025(4) Uiso 1 1 d . . .
H14A H -0.1294(18) 0.4359(15) 0.9010(3) 0.025(3) Uiso 1 1 d . . .
H14B H -0.2990(18) 0.5539(15) 0.8932(3) 0.022(4) Uiso 1 1 d . . .
H16 H -0.286(2) 0.7581(15) 0.8357(3) 0.028(4) Uiso 1 1 d . . .
H17 H -0.1894(19) 0.7977(15) 0.7721(4) 0.031(4) Uiso 1 1 d . . .
H18 H 0.0730(18) 0.6258(15) 0.7495(3) 0.022(3) Uiso 1 1 d . . .
H19 H 0.219(2) 0.4315(16) 0.7905(3) 0.035(4) Uiso 1 1 d . . .
H20 H 0.1169(17) 0.3962(14) 0.8523(3) 0.012(3) Uiso 1 1 d . . .

loop_
_atom_site_aniso_label
_atom_site_aniso_U_11
_atom_site_aniso_U_22
_atom_site_aniso_U_33
_atom_site_aniso_U_23
_atom_site_aniso_U_13
_atom_site_aniso_U_12
S1 0.0174(2) 0.02611(16) 0.01862(15) 0.00753(13) -0.00210(15) -0.00159(17)
F1 0.0367(5) 0.0317(4) 0.0138(4) 0.0066(3) -0.0034(3) -0.0066(4)
F2 0.0332(5) 0.0195(4) 0.0245(4) -0.0022(3) -0.0007(4) -0.0012(4)
F3 0.0238(5) 0.0301(4) 0.0396(4) 0.0086(3) 0.0130(4) 0.0060(4)
O1 0.0140(5) 0.0168(4) 0.0221(4) -0.0001(3) 0.0006(4) 0.0008(4)
O2 0.0253(6) 0.0178(5) 0.0282(5) 0.0016(4) -0.0016(5) 0.0025(4)
O3 0.0195(5) 0.0228(4) 0.0133(4) 0.0012(3) -0.0025(4) 0.0078(4)
O4 0.0431(7) 0.0244(4) 0.0216(5) 0.0026(3) -0.0117(5) -0.0114(5)
O5 0.0142(6) 0.0502(6) 0.0383(6) 0.0221(5) 0.0054(4) 0.0115(5)
C1 0.0167(8) 0.0184(7) 0.0123(6) -0.0014(5) -0.0005(6) -0.0012(6)
C2 0.0161(8) 0.0204(6) 0.0113(6) -0.0022(5) -0.0020(6) 0.0005(6)
C3 0.0152(8) 0.0189(6) 0.0130(6) -0.0017(5) -0.0023(6) 0.0059(6)
C4 0.0161(9) 0.0164(6) 0.0159(7) 0.0028(5) 0.0030(6) 0.0029(6)
C5 0.0161(8) 0.0250(7) 0.0212(7) -0.0015(6) -0.0021(6) 0.0004(7)
C6 0.0119(8) 0.0179(6) 0.0225(6) -0.0008(5) 0.0003(6) 0.0031(6)
C7 0.0138(8) 0.0189(7) 0.0241(7) -0.0005(5) 0.0003(6) -0.0025(6)
C8 0.0183(8) 0.0252(7) 0.0233(7) -0.0017(5) -0.0027(7) 0.0001(7)
C9 0.0226(9) 0.0292(7) 0.0250(8) 0.0057(6) 0.0020(7) 0.0002(7)
C10 0.0197(10) 0.0272(8) 0.0376(9) 0.0047(6) 0.0024(7) -0.0062(7)
C11 0.0209(9) 0.0235(7) 0.0266(8) -0.0027(6) -0.0054(7) -0.0033(7)
C13 0.0228(9) 0.0206(7) 0.0162(7) -0.0024(5) 0.0004(6) 0.0034(6)
C14 0.0178(9) 0.0146(6) 0.0219(6) 0.0012(5) 0.0030(6) -0.0028(7)
C15 0.0149(8) 0.0152(6) 0.0167(6) -0.0018(5) -0.0012(6) -0.0050(6)
C16 0.0162(9) 0.0212(7) 0.0221(7) -0.0033(5) -0.0022(7) 0.0019(6)
C17 0.0276(10) 0.0254(7) 0.0212(7) 0.0016(5) -0.0048(7) -0.0018(7)
C18 0.0281(10) 0.0310(7) 0.0129(7) -0.0025(5) 0.0015(7) -0.0058(7)
C19 0.0195(9) 0.0273(8) 0.0248(7) -0.0086(5) 0.0048(7) 0.0018(7)
C20 0.0222(9) 0.0169(6) 0.0189(7) -0.0015(5) -0.0045(6) 0.0050(6)

loop_
_atom_type_symbol
_atom_type_description
_atom_type_scat_dispersion_real
_atom_type_scat_dispersion_imag
_atom_type_scat_source
C C 0.0181 0.0091 'International Tables Vol C Tables 4.2.6.8 and 6.1.1.4'
H H 0.0000 0.0000 'International Tables Vol C Tables 4.2.6.8 and 6.1.1.4'
O O 0.0492 0.0322 'International Tables Vol C Tables 4.2.6.8 and 6.1.1.4'
F F 0.0727 0.0534 'International Tables Vol C Tables 4.2.6.8 and 6.1.1.4'
S S 0.3331 0.5567 'International Tables Vol C Tables 4.2.6.8 and 6.1.1.4'

loop_
_geom_angle_atom_site_label_1
_geom_angle_atom_site_label_2
_geom_angle_atom_site_label_3
_geom_angle
_geom_angle_site_symmetry_1
_geom_angle_site_symmetry_3
_geom_angle_publ_flag
O4 S1 O5 123.53(6) . . ?
O4 S1 O3 110.70(5) . . ?
O5 S1 O3 106.49(5) . . ?
O4 S1 C13 107.80(6) . . ?
O5 S1 C13 105.81(6) . . ?
O3 S1 C13 99.89(5) . . ?
C1 O1 C4 110.22(10) . . ?
C3 O3 S1 119.96(7) . . ?
O2 C1 O1 121.80(12) . . ?
O2 C1 C2 128.84(12) . . ?
O1 C1 C2 109.32(9) . . ?
C3 C2 C1 105.03(11) . . ?
C3 C2 C5 132.03(12) . . ?
C1 C2 C5 122.94(10) . . ?
C2 C3 O3 126.93(12) . . ?
C2 C3 C4 114.18(11) . . ?
O3 C3 C4 118.71(10) . . ?
O1 C4 C3 101.13(10) . . ?
O1 C4 C14 111.01(10) . . ?
C3 C4 C14 115.14(11) . . ?
C2 C5 C6 114.27(11) . . ?
C11 C6 C7 118.70(11) . . ?
C11 C6 C5 119.67(11) . . ?
C7 C6 C5 121.55(12) . . ?
C8 C7 C6 120.64(13) . . ?
C9 C8 C7 120.18(12) . . ?
C8 C9 C10 119.80(12) . . ?
C9 C10 C11 119.76(14) . . ?
C6 C11 C10 120.91(12) . . ?
F2 C13 F1 109.73(9) . . ?
F2 C13 F3 109.12(10) . . ?
F1 C13 F3 108.96(10) . . ?
F2 C13 S1 110.53(8) . . ?
F1 C13 S1 108.06(9) . . ?
F3 C13 S1 110.41(8) . . ?
C15 C14 C4 114.43(11) . . ?
C16 C15 C20 118.37(11) . . ?
C16 C15 C14 120.43(12) . . ?
C20 C15 C14 121.19(11) . . ?
C17 C16 C15 120.88(13) . . ?
C18 C17 C16 120.02(13) . . ?
C19 C18 C17 119.70(12) . . ?
C18 C19 C20 120.26(13) . . ?
C19 C20 C15 120.75(12) . . ?

loop_
_geom_bond_atom_site_label_1
_geom_bond_atom_site_label_2
_geom_bond_distance
_geom_bond_site_symmetry_2
_geom_bond_publ_flag
S1 O4 1.4120(8) . ?
S1 O5 1.4138(9) . ?
S1 O3 1.5823(8) . ?
S1 C13 1.8282(13) . ?
F1 C13 1.3225(13) . ?
F2 C13 1.3115(12) . ?
F3 C13 1.3272(15) . ?
O1 C1 1.3734(15) . ?
O1 C4 1.4497(14) . ?
O2 C1 1.1974(13) . ?
O3 C3 1.4123(13) . ?
C1 C2 1.4813(17) . ?
C2 C3 1.3154(16) . ?
C2 C5 1.4891(18) . ?
C3 C4 1.4990(18) . ?
C4 C14 1.5240(17) . ?
C5 C6 1.5230(16) . ?
C6 C11 1.3849(18) . ?
C6 C7 1.3887(16) . ?
C7 C8 1.3872(16) . ?
C8 C9 1.3786(18) . ?
C9 C10 1.3866(19) . ?
C10 C11 1.3885(18) . ?
C14 C15 1.4966(15) . ?
C15 C16 1.3897(17) . ?
C15 C20 1.3915(17) . ?
C16 C17 1.3846(18) . ?
C17 C18 1.3832(19) . ?
C18 C19 1.3791(18) . ?
C19 C20 1.3836(16) . ?

loop_
_geom_torsion_atom_site_label_1
_geom_torsion_atom_site_label_2
_geom_torsion_atom_site_label_3
_geom_torsion_atom_site_label_4
_geom_torsion
_geom_torsion_site_symmetry_1
_geom_torsion_site_symmetry_2
_geom_torsion_site_symmetry_3
_geom_torsion_site_symmetry_4
_geom_torsion_publ_flag
O4 S1 O3 C3 -11.18(10) . . . . ?
O5 S1 O3 C3 -147.87(9) . . . . ?
C13 S1 O3 C3 102.25(9) . . . . ?
C4 O1 C1 O2 -177.10(10) . . . . ?
C4 O1 C1 C2 0.89(11) . . . . ?
O2 C1 C2 C3 175.09(12) . . . . ?
O1 C1 C2 C3 -2.73(12) . . . . ?
O2 C1 C2 C5 -4.81(18) . . . . ?
O1 C1 C2 C5 177.38(10) . . . . ?
C1 C2 C3 O3 178.50(10) . . . . ?
C5 C2 C3 O3 -1.6(2) . . . . ?
C1 C2 C3 C4 3.54(13) . . . . ?
C5 C2 C3 C4 -176.58(11) . . . . ?
S1 O3 C3 C2 78.62(13) . . . . ?
S1 O3 C3 C4 -106.62(10) . . . . ?
C1 O1 C4 C3 1.06(11) . . . . ?
C1 O1 C4 C14 -121.59(10) . . . . ?
C2 C3 C4 O1 -3.00(13) . . . . ?
O3 C3 C4 O1 -178.41(8) . . . . ?
C2 C3 C4 C14 116.73(11) . . . . ?
O3 C3 C4 C14 -58.67(13) . . . . ?
C3 C2 C5 C6 117.50(14) . . . . ?
C1 C2 C5 C6 -62.64(15) . . . . ?
C2 C5 C6 C11 156.16(11) . . . . ?
C2 C5 C6 C7 -27.07(17) . . . . ?
C11 C6 C7 C8 0.02(19) . . . . ?
C5 C6 C7 C8 -176.78(12) . . . . ?
C6 C7 C8 C9 0.6(2) . . . . ?
C7 C8 C9 C10 -0.6(2) . . . . ?
C8 C9 C10 C11 0.0(2) . . . . ?
C7 C6 C11 C10 -0.7(2) . . . . ?
C5 C6 C11 C10 176.21(13) . . . . ?
C9 C10 C11 C6 0.7(2) . . . . ?
O4 S1 C13 F2 176.35(8) . . . . ?
O5 S1 C13 F2 -49.71(10) . . . . ?
O3 S1 C13 F2 60.70(10) . . . . ?
O4 S1 C13 F1 -63.57(9) . . . . ?
O5 S1 C13 F1 70.37(9) . . . . ?
O3 S1 C13 F1 -179.21(8) . . . . ?
O4 S1 C13 F3 55.51(9) . . . . ?
O5 S1 C13 F3 -170.55(8) . . . . ?
O3 S1 C13 F3 -60.14(8) . . . . ?
O1 C4 C14 C15 63.45(15) . . . . ?
C3 C4 C14 C15 -50.68(15) . . . . ?
C4 C14 C15 C16 -84.08(15) . . . . ?
C4 C14 C15 C20 96.44(14) . . . . ?
C20 C15 C16 C17 0.00(19) . . . . ?
C14 C15 C16 C17 -179.50(12) . . . . ?
C15 C16 C17 C18 0.6(2) . . . . ?
C16 C17 C18 C19 -1.2(2) . . . . ?
C17 C18 C19 C20 1.3(2) . . . . ?
C18 C19 C20 C15 -0.7(2) . . . . ?
C16 C15 C20 C19 0.09(18) . . . . ?
C14 C15 C20 C19 179.58(12) . . . . ?

loop_
_cod_related_entry_id
_cod_related_entry_database
_cod_related_entry_code
1 ChemSpider 30658979
